data_2018282
loop_
_publ_author_name
'Chai, Ping'
'Corbett, John D.'

_publ_section_title
;
 Two new compounds, \b-ScTe and Y~3~Au~2~, and a reassessment of Y~2~Au
;
_journal_coeditor_code FN3086
_journal_issue 11
_journal_name_full 'Acta Crystallographica Section C'
_journal_page_first i53
_journal_page_last i55
_journal_paper_doi 10.1107/S010827011103589X
_journal_volume 67
_journal_year 2011
_chemical_formula_iupac 'Sc Te'
_chemical_formula_moiety 'Sc Te'
_chemical_formula_sum 'Sc Te'
_chemical_formula_weight 172.56
_chemical_name_systematic
;
scandium telluride
;
_space_group_IT_number 194
_symmetry_cell_setting hexagonal
_symmetry_space_group_name_Hall '-P 6c 2c'
_symmetry_space_group_name_H-M 'P 63/m m c'
_atom_sites_solution_primary direct
_atom_sites_solution_secondary difmap
_audit_creation_method SHELXL97
_cell_angle_alpha 90.00
_cell_angle_beta 90.00
_cell_angle_gamma 120.00
_cell_formula_units_Z 4
_cell_length_a 4.0969(6)
_cell_length_b 4.0969(6)
_cell_length_c 13.602(3)
_cell_measurement_reflns_used 983
_cell_measurement_temperature 293(2)
_cell_measurement_theta_max 28.08
_cell_measurement_theta_min 5.94
_cell_volume 197.72(6)
_computing_cell_refinement 'SAINT-Plus (Bruker, 2003)'
_computing_data_collection 'SMART (Bruker, 2002)'
_computing_data_reduction 'SAINT-Plus (Bruker, 2003)'
_computing_molecular_graphics 'DIAMOND (Brandenburg, 2000)'
_computing_publication_material 'SHELXTL (Sheldrick, 2008)'
_computing_structure_refinement 'SHELXTL (Sheldrick, 2008)'
_computing_structure_solution 'SHELXTL (Sheldrick, 2008)'
_diffrn_ambient_temperature 293(2)
_diffrn_measured_fraction_theta_full 1.000
_diffrn_measured_fraction_theta_max 1.000
_diffrn_measurement_device_type 'Bruker SMART CCD area-detector'
_diffrn_measurement_method '\f and \w'
_diffrn_radiation_monochromator graphite
_diffrn_radiation_source 'fine-focus sealed tube'
_diffrn_radiation_type MoK\a
_diffrn_radiation_wavelength 0.71073
_diffrn_reflns_av_R_equivalents 0.0198
_diffrn_reflns_av_sigmaI/netI 0.0094
_diffrn_reflns_limit_h_max 4
_diffrn_reflns_limit_h_min -4
_diffrn_reflns_limit_k_max 4
_diffrn_reflns_limit_k_min -4
_diffrn_reflns_limit_l_max 16
_diffrn_reflns_limit_l_min -15
_diffrn_reflns_number 1274
_diffrn_reflns_theta_full 28.08
_diffrn_reflns_theta_max 25.00
_diffrn_reflns_theta_min 3.00
_exptl_absorpt_coefficient_mu 17.642
_exptl_absorpt_correction_T_max 0.3715
_exptl_absorpt_correction_T_min 0.1772
_exptl_absorpt_correction_type multi-scan
_exptl_absorpt_process_details '(SADABS; Sheldrick, 1996)'
_exptl_crystal_colour black
_exptl_crystal_density_diffrn 5.797
_exptl_crystal_density_meas 5.797
_exptl_crystal_density_method 'not measured'
_exptl_crystal_description 'irregularly shaped'
_exptl_crystal_F_000 292
_exptl_crystal_size_max 0.15
_exptl_crystal_size_mid 0.08
_exptl_crystal_size_min 0.07
_refine_diff_density_max 1.210
_refine_diff_density_min -1.648
_refine_ls_extinction_method none
_refine_ls_goodness_of_fit_ref 1.566
_refine_ls_matrix_type full
_refine_ls_number_parameters 8
_refine_ls_number_reflns 92
_refine_ls_number_restraints 0
_refine_ls_restrained_S_all 1.566
_refine_ls_R_factor_all 0.0377
_refine_ls_R_factor_gt 0.0358
_refine_ls_shift/su_max 0.000
_refine_ls_shift/su_mean 0.000
_refine_ls_structure_factor_coef Fsqd
_refine_ls_weighting_details 'calc w = 1/[\s^2^(Fo^2^)+(0.0179P)^2^+7.5992P] where P=(Fo^2^+2Fc^2^)/3'
_refine_ls_weighting_scheme calc
_refine_ls_wR_factor_gt 0.0785
_refine_ls_wR_factor_ref 0.0805
_reflns_number_gt 90
_reflns_number_total 92
_reflns_threshold_expression I>2\s(I)
_cod_data_source_file fn3086.cif
_cod_data_source_block ScTe
_cod_original_cell_volume 197.71(6)
_cod_original_sg_symbol_H-M 'P 63/mmc'
_cod_database_code 2018282
_cod_database_fobs_code 2018282

loop_
_symmetry_equiv_pos_as_xyz
'x, y, z'
'-y, x-y, z'
'-x+y, -x, z'
'-x, -y, z+1/2'
'y, -x+y, z+1/2'
'x-y, x, z+1/2'
'y, x, -z'
'x-y, -y, -z'
'-x, -x+y, -z'
'-y, -x, -z+1/2'
'-x+y, y, -z+1/2'
'x, x-y, -z+1/2'
'-x, -y, -z'
'y, -x+y, -z'
'x-y, x, -z'
'x, y, -z-1/2'
'-y, x-y, -z-1/2'
'-x+y, -x, -z-1/2'
'-y, -x, z'
'-x+y, y, z'
'x, x-y, z'
'y, x, z-1/2'
'x-y, -y, z-1/2'
'-x, -x+y, z-1/2'

loop_
_atom_site_type_symbol
_atom_site_label
_atom_site_fract_x
_atom_site_fract_y
_atom_site_fract_z
_atom_site_U_iso_or_equiv
_atom_site_adp_type
_atom_site_calc_flag
_atom_site_refinement_flags
_atom_site_occupancy
_atom_site_symmetry_multiplicity
Te Te1 0.3333 0.6667 0.2500 0.0078(7) Uani d S 1 12
Te Te2 0.0000 0.0000 0.0000 0.0110(7) Uani d S 1 12
Sc Sc1 0.3333 0.6667 0.6183(3) 0.0241(13) Uani d S 1 6

loop_
_atom_site_aniso_label
_atom_site_aniso_U_11
_atom_site_aniso_U_22
_atom_site_aniso_U_33
_atom_site_aniso_U_12
_atom_site_aniso_U_13
_atom_site_aniso_U_23
Te1 0.0079(8) 0.0079(8) 0.0077(10) 0.0039(4) 0.000 0.000
Te2 0.0100(8) 0.0100(8) 0.0130(11) 0.0050(4) 0.000 0.000
Sc1 0.0276(19) 0.0276(19) 0.017(2) 0.0138(10) 0.000 0.000

loop_
_atom_type_symbol
_atom_type_description
_atom_type_scat_dispersion_real
_atom_type_scat_dispersion_imag
_atom_type_scat_source
Sc Sc 0.2519 0.3716 'International Tables Vol C Tables 4.2.6.8 and 6.1.1.4'
Te Te -0.5308 1.6751 'International Tables Vol C Tables 4.2.6.8 and 6.1.1.4'

loop_
_geom_angle_atom_site_label_1
_geom_angle_atom_site_label_2
_geom_angle_atom_site_label_3
_geom_angle_site_symmetry_1
_geom_angle_site_symmetry_3
_geom_angle
Sc1 Te1 Sc1 4_664 13_666 74.27(15)
Sc1 Te1 Sc1 4_664 4_564 87.33(11)
Sc1 Te1 Sc1 13_666 4_564 133.02(5)
Sc1 Te1 Sc1 4_664 13_676 133.02(5)
Sc1 Te1 Sc1 13_666 13_676 87.33(11)
Sc1 Te1 Sc1 4_564 13_676 133.02(5)
Sc1 Te1 Sc1 4_664 4_674 87.33(11)
Sc1 Te1 Sc1 13_666 4_674 133.02(5)
Sc1 Te1 Sc1 4_564 4_674 87.33(11)
Sc1 Te1 Sc1 13_676 4_674 74.26(15)
Sc1 Te1 Sc1 4_664 13_566 133.02(5)
Sc1 Te1 Sc1 13_666 13_566 87.33(11)
Sc1 Te1 Sc1 4_564 13_566 74.26(15)
Sc1 Te1 Sc1 13_676 13_566 87.33(11)
Sc1 Te1 Sc1 4_674 13_566 133.02(5)
Sc1 Te2 Sc1 16_446 4_664 180.00(16)
Sc1 Te2 Sc1 16_446 16_556 91.45(11)
Sc1 Te2 Sc1 4_664 16_556 88.55(11)
Sc1 Te2 Sc1 16_446 4_554 88.55(11)
Sc1 Te2 Sc1 4_664 4_554 91.45(11)
Sc1 Te2 Sc1 16_556 4_554 180.00(16)
Sc1 Te2 Sc1 16_446 4_564 88.55(11)
Sc1 Te2 Sc1 4_664 4_564 91.45(11)
Sc1 Te2 Sc1 16_556 4_564 88.55(11)
Sc1 Te2 Sc1 4_554 4_564 91.45(11)
Sc1 Te2 Sc1 16_446 16_546 91.45(11)
Sc1 Te2 Sc1 4_664 16_546 88.55(11)
Sc1 Te2 Sc1 16_556 16_546 91.45(11)
Sc1 Te2 Sc1 4_554 16_546 88.55(11)
Sc1 Te2 Sc1 4_564 16_546 180.00(16)
Te2 Sc1 Te2 4 4_565 91.45(11)
Te2 Sc1 Te2 4 4_665 91.45(11)
Te2 Sc1 Te2 4_565 4_665 91.45(11)
Te2 Sc1 Te1 4 13_666 90.574(11)
Te2 Sc1 Te1 4_565 13_666 177.10(15)
Te2 Sc1 Te1 4_665 13_666 90.574(11)
Te2 Sc1 Te1 4 13_676 177.10(15)
Te2 Sc1 Te1 4_565 13_676 90.574(11)
Te2 Sc1 Te1 4_665 13_676 90.574(11)
Te1 Sc1 Te1 13_666 13_676 87.33(10)
Te2 Sc1 Te1 4 13_566 90.574(11)
Te2 Sc1 Te1 4_565 13_566 90.573(11)
Te2 Sc1 Te1 4_665 13_566 177.10(15)
Te1 Sc1 Te1 13_666 13_566 87.33(10)
Te1 Sc1 Te1 13_676 13_566 87.33(10)
Te2 Sc1 Sc1 4 16_557 124.23(8)
Te2 Sc1 Sc1 4_565 16_557 124.23(8)
Te2 Sc1 Sc1 4_665 16_557 124.23(8)
Te1 Sc1 Sc1 13_666 16_557 52.87(7)
Te1 Sc1 Sc1 13_676 16_557 52.87(7)
Te1 Sc1 Sc1 13_566 16_557 52.87(7)

loop_
_geom_bond_atom_site_label_1
_geom_bond_atom_site_label_2
_geom_bond_site_symmetry_2
_geom_bond_distance
Te1 Sc1 4_664 2.967(3)
Te1 Sc1 13_666 2.967(3)
Te1 Sc1 4_564 2.967(3)
Te1 Sc1 13_676 2.967(3)
Te1 Sc1 4_674 2.967(3)
Te1 Sc1 13_566 2.967(3)
Te2 Sc1 16_446 2.861(3)
Te2 Sc1 4_664 2.861(3)
Te2 Sc1 16_556 2.861(3)
Te2 Sc1 4_554 2.861(3)
Te2 Sc1 4_564 2.861(3)
Te2 Sc1 16_546 2.861(3)
Sc1 Te2 4 2.861(3)
Sc1 Te2 4_565 2.861(3)
Sc1 Te2 4_665 2.861(3)
Sc1 Te1 13_666 2.967(3)
Sc1 Te1 13_676 2.967(3)
Sc1 Te1 13_566 2.967(3)
